data_4114972
loop_
_publ_author_name
'Akira Sekiguchi'
'Yutaka Ishida'
'Yoshio Kabe'
'Masaaki Ichinohe'

_publ_section_title
;
 The Cation Cluster of Heavier Group 14 Elements: A Free Germyl Cation
 with Trishomoaromaticity
;
_journal_name_full 'Journal of the American Chemical Society'
_journal_page_first 8776
_journal_page_last 8777
_journal_paper_doi 10.1021/ja020395h
_journal_volume 124
_journal_year 2002
_chemical_formula_sum 'C103 H174 B F16 Ge10 I Si6'
_chemical_formula_weight 2748.57
_chemical_name_systematic
;\
5-Iodo-2,4,6,8,9,10-hexakis(tri-tert-butylsilyl)heptacyclo-\
[4.4.0.0^1,3^.0^2,5^.0^3,9^.0^4,7^.0^8,10^]decagerman-7-ylium\
tetrakis(2,3,5,6-tetrafluorophenyl)borate
;
_space_group_IT_number 2
_symmetry_cell_setting triclinic
_symmetry_space_group_name_Hall '-P 1'
_symmetry_space_group_name_H-M 'P -1'
_atom_sites_solution_hydrogens geom
_atom_sites_solution_primary direct
_atom_sites_solution_secondary difmap
_audit_creation_method SHELXL-97
_cell_angle_alpha 87.001(5)
_cell_angle_beta 87.703(4)
_cell_angle_gamma 83.786(4)
_cell_formula_units_Z 2
_cell_length_a 15.6610(12)
_cell_length_b 17.3370(12)
_cell_length_c 23.302(2)
_cell_measurement_reflns_used 58240
_cell_measurement_temperature 120
_cell_measurement_theta_max 27.94
_cell_measurement_theta_min 2.15
_cell_volume 6277.3(8)
_computing_cell_refinement Scalepack
_computing_data_collection 'MacScience Xpress'
_computing_data_reduction Denzo
_computing_molecular_graphics ORTEP
_computing_publication_material CIFTAB
_computing_structure_refinement 'SHELXL-97 (Sheldrick, 1997)'
_computing_structure_solution SIR92
_diffrn_ambient_temperature 120
_diffrn_measured_fraction_theta_full 0.863
_diffrn_measured_fraction_theta_max 0.863
_diffrn_measurement_device_type 'MacScience DIP2030 Image plate'
_diffrn_radiation_monochromator graphite
_diffrn_radiation_source 'rotating anode'
_diffrn_radiation_type MoK\a
_diffrn_radiation_wavelength 0.71070
_diffrn_reflns_av_R_equivalents 0.1140
_diffrn_reflns_av_sigmaI/netI 0.1560
_diffrn_reflns_limit_h_max 20
_diffrn_reflns_limit_h_min 0
_diffrn_reflns_limit_k_max 22
_diffrn_reflns_limit_k_min -22
_diffrn_reflns_limit_l_max 30
_diffrn_reflns_limit_l_min -30
_diffrn_reflns_number 58240
_diffrn_reflns_theta_full 27.94
_diffrn_reflns_theta_max 27.94
_diffrn_reflns_theta_min 2.15
_exptl_absorpt_coefficient_mu 2.725
_exptl_absorpt_correction_type none
_exptl_crystal_colour Red
_exptl_crystal_density_diffrn 1.454
_exptl_crystal_description Plate
_exptl_crystal_F_000 2796
_exptl_crystal_size_max 0.4
_exptl_crystal_size_mid 0.2
_exptl_crystal_size_min 0.05
_refine_diff_density_max 1.939
_refine_diff_density_min -1.866
_refine_diff_density_rms 0.193
_refine_ls_extinction_coef 0.00240(19)
_refine_ls_extinction_expression Fc^*^=kFc[1+0.001xFc^2^\l^3^/sin(2\q)]^-1/4^
_refine_ls_extinction_method SHELXL
_refine_ls_goodness_of_fit_ref 1.057
_refine_ls_hydrogen_treatment mixed
_refine_ls_matrix_type full
_refine_ls_number_parameters 1235
_refine_ls_number_reflns 25998
_refine_ls_number_restraints 0
_refine_ls_restrained_S_all 1.057
_refine_ls_R_factor_all 0.1721
_refine_ls_R_factor_gt 0.0839
_refine_ls_shift/su_max 0.006
_refine_ls_shift/su_mean 0.001
_refine_ls_structure_factor_coef Fsqd
_refine_ls_weighting_details 'calc w=1/[\s^2^(Fo^2^)+(0.1072P)^2^+0.0000P] where P=(Fo^2^+2Fc^2^)/3'
_refine_ls_weighting_scheme calc
_refine_ls_wR_factor_gt 0.1898
_refine_ls_wR_factor_ref 0.2377
_reflns_number_gt 13675
_reflns_number_total 25998
_reflns_threshold_expression >2sigma(I)
_cod_data_source_file ja020395h.cif
_cod_data_source_block shelxl
_cod_depositor_comments
;
 Correcting the _chemical_name_systematic data item value by replacing
 the '<', '>' symbols with the '^' symbol. This is the preferred way of
 denoting superscript symbols in CIF files.

 Antanas Vaitkus,
 2018-10-12
;
_cod_original_cell_volume 6277.3(9)
_cod_original_sg_symbol_H-M 'P -1 '
_cod_database_code 4114972

loop_
_symmetry_equiv_pos_as_xyz
'x, y, z'
'-x, -y, -z'

loop_
_atom_site_label
_atom_site_type_symbol
_atom_site_fract_x
_atom_site_fract_y
_atom_site_fract_z
_atom_site_U_iso_or_equiv
_atom_site_adp_type
_atom_site_occupancy
_atom_site_symmetry_multiplicity
_atom_site_calc_flag
_atom_site_refinement_flags
I1 I 0.42215(5) 0.10690(4) 0.66418(4) 0.03052(19) Uani 1 1 d .
Ge1 Ge 0.56501(7) 0.15900(6) 0.68425(5) 0.0211(2) Uani 1 1 d .
Ge2 Ge 0.64063(7) 0.23278(6) 0.60701(5) 0.0227(2) Uani 1 1 d .
Ge3 Ge 0.57787(7) 0.24909(6) 0.76258(5) 0.0231(2) Uani 1 1 d .
Ge4 Ge 0.68980(7) 0.06584(6) 0.71159(5) 0.0229(2) Uani 1 1 d .
Ge5 Ge 0.66840(7) 0.31184(6) 0.68813(5) 0.0225(2) Uani 1 1 d .
Ge6 Ge 0.71446(7) 0.16562(6) 0.77963(5) 0.0233(2) Uani 1 1 d .
Ge7 Ge 0.76865(7) 0.15041(6) 0.64373(5) 0.0234(3) Uani 1 1 d .
Ge8 Ge 0.81865(7) 0.33726(6) 0.70897(5) 0.0230(2) Uani 1 1 d .
Ge9 Ge 0.85604(7) 0.22343(6) 0.78018(5) 0.0219(2) Uani 1 1 d .
Ge10 Ge 0.89703(7) 0.21101(6) 0.67509(5) 0.0233(2) Uani 1 1 d .
Si1 Si 0.59031(19) 0.26812(17) 0.50819(14) 0.0248(6) Uani 1 1 d .
Si2 Si 0.45929(18) 0.29931(17) 0.82954(14) 0.0237(6) Uani 1 1 d .
Si3 Si 0.6914(2) -0.07762(16) 0.71770(14) 0.0262(7) Uani 1 1 d .
Si4 Si 0.83184(19) 0.48125(16) 0.69920(15) 0.0263(7) Uani 1 1 d .
Si5 Si 0.93053(19) 0.19398(18) 0.87483(14) 0.0270(7) Uani 1 1 d .
Si6 Si 1.03015(18) 0.16967(18) 0.61581(14) 0.0258(7) Uani 1 1 d .
F1 F 0.7411(4) 0.4159(4) 1.2693(3) 0.0375(17) Uani 1 1 d .
F2 F 0.8140(5) 0.4589(4) 1.3614(4) 0.053(2) Uani 1 1 d .
F3 F 1.0081(5) 0.2308(5) 1.3617(3) 0.050(2) Uani 1 1 d .
F4 F 0.9397(4) 0.1882(4) 1.2682(3) 0.0402(18) Uani 1 1 d .
F5 F 0.9410(4) 0.1525(4) 1.1497(3) 0.0377(17) Uani 1 1 d .
F6 F 1.0693(5) 0.1934(5) 1.0830(3) 0.058(2) Uani 1 1 d .
F7 F 0.9621(5) 0.4585(5) 1.0938(4) 0.058(2) Uani 1 1 d .
F8 F 0.8332(5) 0.4184(4) 1.1618(3) 0.0425(18) Uani 1 1 d .
F9 F 0.7731(4) 0.1641(4) 1.3148(3) 0.0356(16) Uani 1 1 d .
F10 F 0.7175(5) 0.0272(4) 1.3195(3) 0.0422(18) Uani 1 1 d .
F11 F 0.7220(6) 0.0264(5) 1.1176(4) 0.060(2) Uani 1 1 d .
F12 F 0.7713(5) 0.1687(4) 1.1116(3) 0.0385(17) Uani 1 1 d .
F13 F 0.6495(4) 0.2853(4) 1.2810(3) 0.0414(18) Uani 1 1 d .
F14 F 0.4922(4) 0.3412(5) 1.2579(4) 0.059(2) Uani 1 1 d .
F15 F 0.5787(6) 0.3877(5) 1.0633(4) 0.065(3) Uani 1 1 d .
F16 F 0.7371(5) 0.3352(4) 1.0862(3) 0.0431(18) Uani 1 1 d .
C1 C 0.6226(8) 0.1761(7) 0.4653(5) 0.032(3) Uani 1 1 d .
C2 C 0.5990(9) 0.1027(7) 0.5000(6) 0.045(3) Uani 1 1 d .
H2A H 0.5384 0.1079 0.5092 0.067 Uiso 1 1 calc R
H2B H 0.6302 0.0965 0.5348 0.067 Uiso 1 1 calc R
H2C H 0.6136 0.0580 0.4775 0.067 Uiso 1 1 calc R
C3 C 0.7197(8) 0.1642(9) 0.4517(6) 0.051(4) Uani 1 1 d .
H3A H 0.7500 0.1604 0.4869 0.076 Uiso 1 1 calc R
H3B H 0.7364 0.2075 0.4281 0.076 Uiso 1 1 calc R
H3C H 0.7334 0.1173 0.4316 0.076 Uiso 1 1 calc R
C4 C 0.5771(8) 0.1811(7) 0.4073(5) 0.035(3) Uani 1 1 d .
H4A H 0.5160 0.1879 0.4142 0.053 Uiso 1 1 calc R
H4B H 0.5928 0.1341 0.3876 0.053 Uiso 1 1 calc R
H4C H 0.5944 0.2245 0.3840 0.053 Uiso 1 1 calc R
C5 C 0.6472(8) 0.3566(7) 0.4800(5) 0.033(3) Uani 1 1 d .
C6 C 0.7456(8) 0.3430(8) 0.4922(6) 0.042(3) Uani 1 1 d .
H6A H 0.7708 0.2974 0.4736 0.063 Uiso 1 1 calc R
H6B H 0.7531 0.3360 0.5329 0.063 Uiso 1 1 calc R
H6C H 0.7731 0.3871 0.4775 0.063 Uiso 1 1 calc R
C7 C 0.6132(8) 0.4303(7) 0.5112(6) 0.039(3) Uani 1 1 d .
H7A H 0.6182 0.4206 0.5519 0.059 Uiso 1 1 calc R
H7B H 0.5539 0.4445 0.5026 0.059 Uiso 1 1 calc R
H7C H 0.6462 0.4720 0.4986 0.059 Uiso 1 1 calc R
C8 C 0.6391(9) 0.3727(8) 0.4150(5) 0.044(3) Uani 1 1 d .
H8A H 0.6604 0.3269 0.3953 0.066 Uiso 1 1 calc R
H8B H 0.6721 0.4144 0.4025 0.066 Uiso 1 1 calc R
H8C H 0.5799 0.3869 0.4064 0.066 Uiso 1 1 calc R
C9 C 0.4670(6) 0.2941(8) 0.5158(6) 0.038(3) Uani 1 1 d .
C10 C 0.4315(6) 0.3447(7) 0.4629(5) 0.032(3) Uani 1 1 d .
H10A H 0.4460 0.3174 0.4284 0.048 Uiso 1 1 calc R
H10B H 0.4565 0.3930 0.4604 0.048 Uiso 1 1 calc R
H10C H 0.3701 0.3548 0.4673 0.048 Uiso 1 1 calc R
C11 C 0.4429(6) 0.3390(8) 0.5710(6) 0.039(3) Uani 1 1 d .
H11A H 0.4644 0.3083 0.6039 0.059 Uiso 1 1 calc R
H11B H 0.3815 0.3491 0.5750 0.059 Uiso 1 1 calc R
H11C H 0.4678 0.3873 0.5683 0.059 Uiso 1 1 calc R
C12 C 0.4179(7) 0.2204(8) 0.5195(6) 0.044(3) Uani 1 1 d .
H12A H 0.4314 0.1915 0.4856 0.066 Uiso 1 1 calc R
H12B H 0.3572 0.2358 0.5221 0.066 Uiso 1 1 calc R
H12C H 0.4349 0.1886 0.5528 0.066 Uiso 1 1 calc R
C13 C 0.5121(7) 0.3437(7) 0.8916(5) 0.030(2) Uani 1 1 d .
C14 C 0.5850(7) 0.3929(7) 0.8681(5) 0.030(2) Uani 1 1 d .
H14A H 0.6268 0.3608 0.8462 0.046 Uiso 1 1 calc R
H14B H 0.6122 0.4124 0.8997 0.046 Uiso 1 1 calc R
H14C H 0.5608 0.4356 0.8439 0.046 Uiso 1 1 calc R
C15 C 0.5553(8) 0.2794(8) 0.9316(5) 0.040(3) Uani 1 1 d .
H15A H 0.5963 0.2465 0.9098 0.060 Uiso 1 1 calc R
H15B H 0.5125 0.2492 0.9491 0.060 Uiso 1 1 calc R
H15C H 0.5841 0.3023 0.9610 0.060 Uiso 1 1 calc R
C16 C 0.4477(8) 0.3964(8) 0.9263(6) 0.043(3) Uani 1 1 d .
H16A H 0.4208 0.4369 0.9013 0.065 Uiso 1 1 calc R
H16B H 0.4769 0.4191 0.9556 0.065 Uiso 1 1 calc R
H16C H 0.4047 0.3666 0.9439 0.065 Uiso 1 1 calc R
C17 C 0.3900(8) 0.3761(7) 0.7813(5) 0.031(3) Uani 1 1 d .
C18 C 0.3017(8) 0.4008(8) 0.8115(6) 0.043(3) Uani 1 1 d .
H18A H 0.2714 0.3559 0.8194 0.064 Uiso 1 1 calc R
H18B H 0.2685 0.4376 0.7868 0.064 Uiso 1 1 calc R
H18C H 0.3106 0.4241 0.8469 0.064 Uiso 1 1 calc R
C19 C 0.3752(9) 0.3432(8) 0.7229(6) 0.047(4) Uani 1 1 d .
H19A H 0.3468 0.2969 0.7290 0.071 Uiso 1 1 calc R
H19B H 0.4295 0.3311 0.7031 0.071 Uiso 1 1 calc R
H19C H 0.3401 0.3811 0.7003 0.071 Uiso 1 1 calc R
C20 C 0.4347(9) 0.4488(7) 0.7695(7) 0.048(4) Uani 1 1 d .
H20A H 0.4446 0.4711 0.8052 0.072 Uiso 1 1 calc R
H20B H 0.3992 0.4857 0.7462 0.072 Uiso 1 1 calc R
H20C H 0.4887 0.4358 0.7494 0.072 Uiso 1 1 calc R
C21 C 0.4007(7) 0.2098(7) 0.8554(6) 0.038(3) Uani 1 1 d .
C22 C 0.3382(8) 0.1901(9) 0.8111(7) 0.055(4) Uani 1 1 d .
H22A H 0.2964 0.2340 0.8041 0.083 Uiso 1 1 calc R
H22B H 0.3096 0.1464 0.8254 0.083 Uiso 1 1 calc R
H22C H 0.3692 0.1776 0.7758 0.083 Uiso 1 1 calc R
C23 C 0.3468(7) 0.2265(7) 0.9113(6) 0.039(3) Uani 1 1 d .
H23A H 0.3070 0.2721 0.9050 0.059 Uiso 1 1 calc R
H23B H 0.3842 0.2349 0.9415 0.059 Uiso 1 1 calc R
H23C H 0.3157 0.1830 0.9221 0.059 Uiso 1 1 calc R
C24 C 0.4630(10) 0.1380(6) 0.8639(7) 0.055(4) Uani 1 1 d .
H24A H 0.4957 0.1283 0.8288 0.082 Uiso 1 1 calc R
H24B H 0.4317 0.0944 0.8745 0.082 Uiso 1 1 calc R
H24C H 0.5012 0.1454 0.8939 0.082 Uiso 1 1 calc R
C25 C 0.6915(8) -0.1056(6) 0.6388(6) 0.038(3) Uani 1 1 d .
C26 C 0.7787(9) -0.0911(9) 0.6062(7) 0.054(4) Uani 1 1 d .
H26A H 0.7879 -0.0374 0.6078 0.081 Uiso 1 1 calc R
H26B H 0.7763 -0.1040 0.5668 0.081 Uiso 1 1 calc R
H26C H 0.8252 -0.1230 0.6240 0.081 Uiso 1 1 calc R
C27 C 0.6205(8) -0.0550(6) 0.6054(5) 0.038(3) Uani 1 1 d .
H27A H 0.6283 -0.0011 0.6078 0.057 Uiso 1 1 calc R
H27B H 0.5651 -0.0643 0.6219 0.057 Uiso 1 1 calc R
H27C H 0.6240 -0.0683 0.5658 0.057 Uiso 1 1 calc R
C28 C 0.6798(9) -0.1914(7) 0.6353(6) 0.046(3) Uani 1 1 d .
H28A H 0.7244 -0.2223 0.6558 0.069 Uiso 1 1 calc R
H28B H 0.6830 -0.2048 0.5958 0.069 Uiso 1 1 calc R
H28C H 0.6248 -0.2011 0.6521 0.069 Uiso 1 1 calc R
C29 C 0.5868(7) -0.1022(6) 0.7604(6) 0.033(3) Uani 1 1 d .
C30 C 0.5612(9) -0.0451(8) 0.8070(7) 0.050(4) Uani 1 1 d .
H30A H 0.5526 0.0066 0.7898 0.074 Uiso 1 1 calc R
H30B H 0.6059 -0.0479 0.8342 0.074 Uiso 1 1 calc R
H30C H 0.5088 -0.0578 0.8262 0.074 Uiso 1 1 calc R
C31 C 0.6001(9) -0.1845(6) 0.7896(6) 0.040(3) Uani 1 1 d .
H31A H 0.6164 -0.2217 0.7610 0.061 Uiso 1 1 calc R
H31B H 0.5475 -0.1965 0.8089 0.061 Uiso 1 1 calc R
H31C H 0.6445 -0.1865 0.8170 0.061 Uiso 1 1 calc R
C32 C 0.5064(8) -0.0994(8) 0.7233(7) 0.049(4) Uani 1 1 d .
H32A H 0.5181 -0.1343 0.6926 0.073 Uiso 1 1 calc R
H32B H 0.4926 -0.0475 0.7075 0.073 Uiso 1 1 calc R
H32C H 0.4588 -0.1146 0.7469 0.073 Uiso 1 1 calc R
C33 C 0.7939(7) -0.1143(6) 0.7575(5) 0.029(3) Uani 1 1 d .
C34 C 0.7815(10) -0.0976(7) 0.8212(6) 0.051(4) Uani 1 1 d .
H34A H 0.7642 -0.0432 0.8251 0.077 Uiso 1 1 calc R
H34B H 0.8345 -0.1119 0.8402 0.077 Uiso 1 1 calc R
H34C H 0.7378 -0.1271 0.8384 0.077 Uiso 1 1 calc R
C35 C 0.8696(8) -0.0699(7) 0.7333(6) 0.042(3) Uani 1 1 d .
H35A H 0.8795 -0.0792 0.6932 0.063 Uiso 1 1 calc R
H35B H 0.9206 -0.0879 0.7538 0.063 Uiso 1 1 calc R
H35C H 0.8557 -0.0153 0.7381 0.063 Uiso 1 1 calc R
C36 C 0.8213(9) -0.2013(6) 0.7517(6) 0.047(4) Uani 1 1 d .
H36A H 0.8296 -0.2120 0.7117 0.071 Uiso 1 1 calc R
H36B H 0.7774 -0.2307 0.7687 0.071 Uiso 1 1 calc R
H36C H 0.8741 -0.2156 0.7710 0.071 Uiso 1 1 calc R
C37 C 0.7157(7) 0.5311(6) 0.7114(6) 0.036(3) Uani 1 1 d .
C38 C 0.7200(8) 0.6169(6) 0.7232(6) 0.041(3) Uani 1 1 d .
H38A H 0.7488 0.6417 0.6913 0.061 Uiso 1 1 calc R
H38B H 0.7512 0.6203 0.7575 0.061 Uiso 1 1 calc R
H38C H 0.6629 0.6423 0.7283 0.061 Uiso 1 1 calc R
C39 C 0.6692(7) 0.4949(6) 0.7631(5) 0.030(3) Uani 1 1 d .
H39A H 0.6655 0.4410 0.7572 0.045 Uiso 1 1 calc R
H39B H 0.6124 0.5213 0.7675 0.045 Uiso 1 1 calc R
H39C H 0.7005 0.4995 0.7971 0.045 Uiso 1 1 calc R
C40 C 0.6583(7) 0.5253(7) 0.6604(6) 0.039(3) Uani 1 1 d .
H40A H 0.6839 0.5478 0.6263 0.058 Uiso 1 1 calc R
H40B H 0.6027 0.5527 0.6680 0.058 Uiso 1 1 calc R
H40C H 0.6522 0.4717 0.6549 0.058 Uiso 1 1 calc R
C41 C 0.8746(7) 0.5046(7) 0.6206(5) 0.029(2) Uani 1 1 d .
C42 C 0.8314(7) 0.4585(7) 0.5784(5) 0.032(3) Uani 1 1 d .
H42A H 0.7705 0.4732 0.5801 0.049 Uiso 1 1 calc R
H42B H 0.8427 0.4040 0.5883 0.049 Uiso 1 1 calc R
H42C H 0.8536 0.4691 0.5401 0.049 Uiso 1 1 calc R
C43 C 0.9713(6) 0.4796(7) 0.6155(6) 0.041(3) Uani 1 1 d .
H43A H 1.0007 0.5075 0.6417 0.061 Uiso 1 1 calc R
H43B H 0.9918 0.4907 0.5769 0.061 Uiso 1 1 calc R
H43C H 0.9820 0.4248 0.6247 0.061 Uiso 1 1 calc R
C44 C 0.8598(8) 0.5932(7) 0.6024(6) 0.047(4) Uani 1 1 d .
H44A H 0.8867 0.6225 0.6291 0.070 Uiso 1 1 calc R
H44B H 0.7992 0.6096 0.6025 0.070 Uiso 1 1 calc R
H44C H 0.8843 0.6018 0.5645 0.070 Uiso 1 1 calc R
C45 C 0.9095(6) 0.5070(6) 0.7567(5) 0.024(2) Uani 1 1 d .
C46 C 0.9884(7) 0.4462(6) 0.7603(5) 0.029(2) Uani 1 1 d .
H46A H 0.9699 0.3954 0.7667 0.043 Uiso 1 1 calc R
H46B H 1.0229 0.4570 0.7914 0.043 Uiso 1 1 calc R
H46C H 1.0218 0.4483 0.7249 0.043 Uiso 1 1 calc R
C47 C 0.8631(8) 0.5021(7) 0.8176(6) 0.041(3) Uani 1 1 d .
H47A H 0.8456 0.4510 0.8249 0.062 Uiso 1 1 calc R
H47B H 0.8135 0.5397 0.8186 0.062 Uiso 1 1 calc R
H47C H 0.9019 0.5124 0.8464 0.062 Uiso 1 1 calc R
C48 C 0.9366(8) 0.5867(7) 0.7470(6) 0.044(3) Uani 1 1 d .
H48A H 0.8866 0.6239 0.7447 0.067 Uiso 1 1 calc R
H48B H 0.9701 0.5895 0.7117 0.067 Uiso 1 1 calc R
H48C H 0.9705 0.5981 0.7783 0.067 Uiso 1 1 calc R
C49 C 0.8423(7) 0.2160(8) 0.9322(6) 0.038(3) Uani 1 1 d .
C50 C 0.7889(7) 0.2957(8) 0.9181(6) 0.048(4) Uani 1 1 d .
H50A H 0.7642 0.2948 0.8811 0.072 Uiso 1 1 calc R
H50B H 0.8258 0.3365 0.9176 0.072 Uiso 1 1 calc R
H50C H 0.7438 0.3048 0.9469 0.072 Uiso 1 1 calc R
C51 C 0.8790(8) 0.2228(9) 0.9915(6) 0.046(3) Uani 1 1 d .
H51A H 0.9125 0.1750 1.0025 0.069 Uiso 1 1 calc R
H51B H 0.8328 0.2332 1.0192 0.069 Uiso 1 1 calc R
H51C H 0.9149 0.2644 0.9898 0.069 Uiso 1 1 calc R
C52 C 0.7789(8) 0.1518(7) 0.9379(5) 0.040(3) Uani 1 1 d .
H52A H 0.7545 0.1467 0.9014 0.059 Uiso 1 1 calc R
H52B H 0.7339 0.1663 0.9657 0.059 Uiso 1 1 calc R
H52C H 0.8096 0.1032 0.9502 0.059 Uiso 1 1 calc R
C53 C 0.9750(8) 0.0855(7) 0.8740(6) 0.036(3) Uani 1 1 d .
C54 C 1.0570(7) 0.0724(7) 0.8354(5) 0.037(3) Uani 1 1 d .
H54A H 1.0453 0.0932 0.7972 0.056 Uiso 1 1 calc R
H54B H 1.0749 0.0178 0.8344 0.056 Uiso 1 1 calc R
H54C H 1.1018 0.0981 0.8507 0.056 Uiso 1 1 calc R
C55 C 0.9063(9) 0.0382(7) 0.8508(6) 0.043(3) Uani 1 1 d .
H55A H 0.8547 0.0452 0.8744 0.064 Uiso 1 1 calc R
H55B H 0.9277 -0.0159 0.8516 0.064 Uiso 1 1 calc R
H55C H 0.8942 0.0559 0.8119 0.064 Uiso 1 1 calc R
C56 C 0.9946(9) 0.0513(7) 0.9353(6) 0.048(4) Uani 1 1 d .
H56A H 0.9437 0.0590 0.9596 0.071 Uiso 1 1 calc R
H56B H 1.0395 0.0769 0.9505 0.071 Uiso 1 1 calc R
H56C H 1.0127 -0.0033 0.9338 0.071 Uiso 1 1 calc R
C57 C 1.0231(8) 0.2587(7) 0.8808(5) 0.033(3) Uani 1 1 d .
C58 C 1.0862(8) 0.2275(7) 0.9275(6) 0.043(3) Uani 1 1 d .
H58A H 1.0557 0.2241 0.9640 0.064 Uiso 1 1 calc R
H58B H 1.1298 0.2620 0.9295 0.064 Uiso 1 1 calc R
H58C H 1.1124 0.1768 0.9182 0.064 Uiso 1 1 calc R
C59 C 0.9897(8) 0.3428(6) 0.8938(6) 0.040(3) Uani 1 1 d .
H59A H 0.9506 0.3638 0.8648 0.060 Uiso 1 1 calc R
H59B H 1.0372 0.3735 0.8938 0.060 Uiso 1 1 calc R
H59C H 0.9604 0.3437 0.9307 0.060 Uiso 1 1 calc R
C60 C 1.0763(6) 0.2620(7) 0.8229(6) 0.035(3) Uani 1 1 d .
H60A H 1.0390 0.2811 0.7925 0.053 Uiso 1 1 calc R
H60B H 1.1025 0.2108 0.8149 0.053 Uiso 1 1 calc R
H60C H 1.1202 0.2961 0.8258 0.053 Uiso 1 1 calc R
C61 C 1.0438(8) 0.0566(7) 0.6203(5) 0.034(3) Uani 1 1 d .
C62 C 1.0392(7) 0.0252(7) 0.6835(6) 0.038(3) Uani 1 1 d .
H62A H 1.0835 0.0443 0.7044 0.057 Uiso 1 1 calc R
H62B H 1.0471 -0.0305 0.6848 0.057 Uiso 1 1 calc R
H62C H 0.9840 0.0424 0.7005 0.057 Uiso 1 1 calc R
C63 C 1.1297(7) 0.0233(7) 0.5917(6) 0.045(4) Uani 1 1 d .
H63A H 1.1766 0.0417 0.6103 0.067 Uiso 1 1 calc R
H63B H 1.1313 0.0399 0.5517 0.067 Uiso 1 1 calc R
H63C H 1.1346 -0.0324 0.5952 0.067 Uiso 1 1 calc R
C64 C 0.9717(7) 0.0235(7) 0.5888(6) 0.040(3) Uani 1 1 d .
H64A H 0.9168 0.0426 0.6054 0.060 Uiso 1 1 calc R
H64B H 0.9790 -0.0322 0.5927 0.060 Uiso 1 1 calc R
H64C H 0.9745 0.0397 0.5488 0.060 Uiso 1 1 calc R
C65 C 1.1277(6) 0.2130(7) 0.6470(5) 0.030(3) Uani 1 1 d .
C66 C 1.2012(6) 0.2145(7) 0.6014(6) 0.037(3) Uani 1 1 d .
H66A H 1.1810 0.2441 0.5678 0.056 Uiso 1 1 calc R
H66B H 1.2209 0.1623 0.5915 0.056 Uiso 1 1 calc R
H66C H 1.2478 0.2379 0.6166 0.056 Uiso 1 1 calc R
C67 C 1.1627(7) 0.1650(7) 0.6988(5) 0.033(3) Uani 1 1 d .
H67A H 1.1181 0.1626 0.7281 0.049 Uiso 1 1 calc R
H67B H 1.2096 0.1887 0.7134 0.049 Uiso 1 1 calc R
H67C H 1.1827 0.1135 0.6877 0.049 Uiso 1 1 calc R
C68 C 1.1034(8) 0.2974(7) 0.6650(6) 0.042(3) Uani 1 1 d .
H68A H 1.0810 0.3287 0.6327 0.064 Uiso 1 1 calc R
H68B H 1.1535 0.3179 0.6778 0.064 Uiso 1 1 calc R
H68C H 1.0606 0.2979 0.6957 0.064 Uiso 1 1 calc R
C69 C 1.0074(6) 0.2126(6) 0.5387(4) 0.024(2) Uani 1 1 d .
C70 C 1.0099(7) 0.2994(7) 0.5347(6) 0.040(3) Uani 1 1 d .
H70A H 0.9698 0.3229 0.5626 0.060 Uiso 1 1 calc R
H70B H 0.9947 0.3193 0.4969 0.060 Uiso 1 1 calc R
H70C H 1.0667 0.3112 0.5422 0.060 Uiso 1 1 calc R
C71 C 0.9158(6) 0.1983(8) 0.5221(5) 0.033(3) Uani 1 1 d .
H71A H 0.9110 0.1435 0.5237 0.050 Uiso 1 1 calc R
H71B H 0.9054 0.2193 0.4837 0.050 Uiso 1 1 calc R
H71C H 0.8743 0.2232 0.5484 0.050 Uiso 1 1 calc R
C72 C 1.0710(8) 0.1733(8) 0.4945(6) 0.047(4) Uani 1 1 d .
H72A H 1.0686 0.1182 0.4976 0.070 Uiso 1 1 calc R
H72B H 1.1281 0.1846 0.5017 0.070 Uiso 1 1 calc R
H72C H 1.0559 0.1927 0.4565 0.070 Uiso 1 1 calc R
C73 C 0.8349(6) 0.2979(5) 1.2638(4) 0.020(2) Uani 1 1 d .
C74 C 0.8082(8) 0.3655(6) 1.2899(5) 0.031(3) Uani 1 1 d .
C75 C 0.8429(9) 0.3902(7) 1.3385(6) 0.040(3) Uani 1 1 d .
C76 C 0.9102(7) 0.3442(8) 1.3653(5) 0.037(3) Uani 1 1 d .
H76 H 0.9326 0.3580 1.3992 0.045 Uiso 1 1 calc R
C77 C 0.9414(7) 0.2769(8) 1.3387(6) 0.039(3) Uani 1 1 d .
C78 C 0.9034(8) 0.2555(6) 1.2911(5) 0.033(3) Uani 1 1 d .
C79 C 0.8778(7) 0.2832(7) 1.1585(5) 0.030(3) Uani 1 1 d .
C80 C 0.9425(7) 0.2290(7) 1.1379(6) 0.035(3) Uani 1 1 d .
C81 C 1.0106(7) 0.2493(9) 1.1029(5) 0.040(3) Uani 1 1 d .
C82 C 1.0202(9) 0.3259(9) 1.0862(6) 0.052(4) Uani 1 1 d .
H82 H 1.0659 0.3391 1.0623 0.062 Uiso 1 1 calc R
C83 C 0.9581(9) 0.3819(8) 1.1070(5) 0.043(3) Uani 1 1 d .
C84 C 0.8900(8) 0.3602(7) 1.1425(5) 0.036(3) Uani 1 1 d .
C85 C 0.7767(6) 0.1748(6) 1.2126(5) 0.024(2) Uani 1 1 d .
C86 C 0.7595(7) 0.1345(6) 1.2630(5) 0.028(3) Uani 1 1 d .
C87 C 0.7319(7) 0.0586(7) 1.2674(5) 0.032(3) Uani 1 1 d .
C88 C 0.7192(8) 0.0228(7) 1.2193(6) 0.038(3) Uani 1 1 d .
H88 H 0.7006 -0.0264 1.2210 0.046 Uiso 1 1 calc R
C89 C 0.7348(8) 0.0616(7) 1.1673(6) 0.041(3) Uani 1 1 d .
C90 C 0.7628(8) 0.1363(7) 1.1647(5) 0.037(3) Uani 1 1 d .
C91 C 0.7039(7) 0.3089(6) 1.1866(5) 0.027(2) Uani 1 1 d .
C92 C 0.6348(7) 0.3113(6) 1.2275(6) 0.033(3) Uani 1 1 d .
C93 C 0.5534(7) 0.3401(7) 1.2145(7) 0.046(4) Uani 1 1 d .
C94 C 0.5309(8) 0.3648(8) 1.1600(7) 0.047(4) Uani 1 1 d .
H94 H 0.4742 0.3824 1.1520 0.056 Uiso 1 1 calc R
C95 C 0.5938(9) 0.3630(7) 1.1176(7) 0.046(4) Uani 1 1 d .
C96 C 0.6796(7) 0.3355(7) 1.1305(5) 0.031(3) Uani 1 1 d .
C97 C 0.299(2) 0.3110(16) 1.0962(13) 0.185(16) Uani 1 1 d .
H97A H 0.2715 0.2667 1.0871 0.277 Uiso 1 1 calc R
H97B H 0.2826 0.3255 1.1345 0.277 Uiso 1 1 calc R
H97C H 0.3606 0.2982 1.0935 0.277 Uiso 1 1 calc R
C98 C 0.2746(14) 0.3755(10) 1.0557(8) 0.077(6) Uani 1 1 d .
C99 C 0.3038(13) 0.4466(9) 1.0570(8) 0.076(6) Uani 1 1 d .
H99 H 0.3404 0.4558 1.0857 0.091 Uiso 1 1 calc R
C100 C 0.2796(12) 0.5060(10) 1.0158(8) 0.071(5) Uani 1 1 d .
H100 H 0.3026 0.5532 1.0163 0.086 Uiso 1 1 calc R
C101 C 0.2246(15) 0.4954(12) 0.9765(10) 0.100(8) Uani 1 1 d .
H101 H 0.2024 0.5371 0.9529 0.120 Uiso 1 1 calc R
C102 C 0.1993(13) 0.4207(13) 0.9701(8) 0.086(6) Uani 1 1 d .
H102 H 0.1672 0.4116 0.9388 0.104 Uiso 1 1 calc R
C103 C 0.2222(8) 0.3608(8) 1.0104(6) 0.040(3) Uani 1 1 d .
H103 H 0.2034 0.3121 1.0075 0.047 Uiso 1 1 calc R
B1 B 0.8000(8) 0.2649(7) 1.2050(5) 0.023(2) Uani 1 1 d .

loop_
_atom_site_aniso_label
_atom_site_aniso_U_11
_atom_site_aniso_U_22
_atom_site_aniso_U_33
_atom_site_aniso_U_23
_atom_site_aniso_U_13
_atom_site_aniso_U_12
I1 0.0213(3) 0.0308(4) 0.0413(5) 0.0021(3) -0.0065(3) -0.0110(3)
Ge1 0.0175(5) 0.0196(5) 0.0274(6) 0.0006(4) -0.0042(4) -0.0077(4)
Ge2 0.0178(5) 0.0262(5) 0.0250(6) 0.0019(4) -0.0042(4) -0.0069(4)
Ge3 0.0179(5) 0.0226(5) 0.0297(7) -0.0012(4) -0.0009(4) -0.0065(4)
Ge4 0.0207(5) 0.0160(5) 0.0332(7) 0.0015(4) -0.0051(4) -0.0073(4)
Ge5 0.0177(5) 0.0215(5) 0.0293(7) -0.0001(4) -0.0034(4) -0.0061(4)
Ge6 0.0194(5) 0.0218(5) 0.0299(7) -0.0004(4) -0.0044(4) -0.0067(4)
Ge7 0.0192(5) 0.0233(5) 0.0282(7) 0.0007(4) -0.0039(4) -0.0047(4)
Ge8 0.0188(5) 0.0197(5) 0.0314(7) 0.0017(4) -0.0033(4) -0.0072(4)
Ge9 0.0191(5) 0.0231(5) 0.0248(6) -0.0001(4) -0.0046(4) -0.0073(4)
Ge10 0.0164(5) 0.0249(5) 0.0293(7) -0.0013(4) -0.0032(4) -0.0045(4)
Si1 0.0196(14) 0.0280(15) 0.0273(17) 0.0021(12) -0.0032(12) -0.0056(12)
Si2 0.0167(13) 0.0239(14) 0.0317(18) -0.0047(12) 0.0030(11) -0.0068(12)
Si3 0.0277(15) 0.0166(13) 0.0348(19) -0.0015(11) -0.0088(13) -0.0023(12)
Si4 0.0228(15) 0.0192(13) 0.038(2) 0.0038(12) -0.0004(12) -0.0107(12)
Si5 0.0222(15) 0.0295(15) 0.0302(18) 0.0026(12) -0.0060(12) -0.0078(13)
Si6 0.0158(13) 0.0327(16) 0.0290(18) -0.0023(12) -0.0011(12) -0.0020(12)
F1 0.035(4) 0.031(3) 0.048(5) -0.005(3) 0.002(3) -0.009(3)
F2 0.058(5) 0.050(4) 0.055(6) -0.027(4) 0.005(4) -0.020(4)
F3 0.041(4) 0.067(5) 0.040(5) 0.016(4) -0.013(3) 0.000(4)
F4 0.027(3) 0.037(4) 0.057(5) -0.008(3) -0.005(3) -0.001(3)
F5 0.031(4) 0.039(4) 0.041(4) 0.002(3) 0.006(3) 0.003(3)
F6 0.030(4) 0.095(7) 0.045(5) -0.001(4) 0.010(3) 0.010(4)
F7 0.064(6) 0.054(5) 0.064(6) 0.008(4) -0.005(4) -0.042(4)
F8 0.048(4) 0.030(3) 0.052(5) -0.003(3) 0.000(4) -0.016(3)
F9 0.047(4) 0.036(4) 0.025(4) 0.005(3) 0.002(3) -0.014(3)
F10 0.047(4) 0.039(4) 0.042(5) 0.010(3) 0.001(3) -0.019(3)
F11 0.074(6) 0.050(5) 0.063(6) -0.019(4) -0.011(5) -0.028(4)
F12 0.052(4) 0.037(4) 0.030(4) -0.003(3) -0.001(3) -0.014(3)
F13 0.031(4) 0.044(4) 0.049(5) 0.004(3) 0.011(3) -0.010(3)
F14 0.022(4) 0.057(5) 0.101(8) -0.020(5) 0.009(4) -0.013(4)
F15 0.062(6) 0.064(5) 0.069(7) 0.004(5) -0.039(5) 0.005(5)
F16 0.049(4) 0.045(4) 0.036(4) 0.011(3) -0.016(3) -0.008(4)
C1 0.038(7) 0.041(6) 0.019(6) 0.002(5) -0.004(5) -0.014(5)
C2 0.061(9) 0.029(6) 0.046(9) -0.005(5) -0.015(7) -0.001(6)
C3 0.046(8) 0.073(10) 0.034(8) -0.019(7) -0.016(6) 0.003(8)
C4 0.038(7) 0.042(7) 0.029(7) -0.012(5) -0.006(5) -0.012(6)
C5 0.032(6) 0.039(6) 0.030(7) -0.001(5) -0.010(5) -0.008(5)
C6 0.040(7) 0.048(8) 0.039(8) -0.005(6) -0.005(6) -0.010(6)
C7 0.035(7) 0.034(6) 0.048(8) 0.015(5) -0.008(6) -0.010(6)
C8 0.054(8) 0.060(8) 0.018(6) 0.035(6) -0.004(5) -0.025(7)
C9 0.006(4) 0.060(8) 0.049(8) 0.003(6) -0.019(5) -0.009(5)
C10 0.015(5) 0.038(6) 0.042(8) 0.008(5) -0.006(5) -0.007(5)
C11 0.007(5) 0.063(8) 0.047(8) -0.017(6) 0.000(5) 0.005(5)
C12 0.014(5) 0.074(9) 0.047(9) 0.013(7) 0.001(5) -0.028(6)
C13 0.028(6) 0.039(6) 0.024(6) 0.006(5) 0.002(4) -0.017(5)
C14 0.028(6) 0.038(6) 0.029(7) -0.007(5) -0.003(5) -0.014(5)
C15 0.034(7) 0.066(9) 0.019(6) 0.016(6) -0.005(5) -0.010(6)
C16 0.045(8) 0.052(8) 0.036(8) -0.015(6) 0.012(6) -0.020(6)
C17 0.036(6) 0.037(6) 0.020(6) 0.007(5) -0.001(5) -0.010(5)
C18 0.039(7) 0.045(7) 0.045(9) 0.003(6) 0.006(6) -0.013(6)
C19 0.049(8) 0.054(8) 0.036(8) 0.001(6) -0.003(6) 0.005(7)
C20 0.047(8) 0.032(6) 0.066(11) 0.000(6) -0.014(7) -0.003(6)
C21 0.022(6) 0.029(6) 0.068(10) -0.002(6) 0.000(6) -0.019(5)
C22 0.036(7) 0.072(10) 0.065(11) -0.037(8) 0.014(7) -0.035(7)
C23 0.025(6) 0.044(7) 0.053(9) -0.015(6) 0.017(5) -0.022(5)
C24 0.074(10) 0.023(6) 0.063(10) 0.012(6) 0.040(8) -0.011(7)
C25 0.042(7) 0.024(5) 0.048(8) -0.019(5) -0.006(6) 0.000(6)
C26 0.046(8) 0.060(9) 0.061(11) -0.030(8) 0.002(7) -0.015(7)
C27 0.057(8) 0.024(5) 0.036(7) 0.002(5) -0.023(6) -0.017(6)
C28 0.061(9) 0.029(6) 0.048(9) -0.006(5) -0.018(7) -0.001(6)
C29 0.020(5) 0.025(5) 0.057(9) 0.000(5) -0.002(5) -0.013(5)
C30 0.039(8) 0.044(8) 0.072(11) -0.022(7) 0.007(7) -0.027(6)
C31 0.052(8) 0.031(6) 0.039(8) 0.021(5) -0.009(6) -0.017(6)
C32 0.027(6) 0.047(8) 0.073(11) 0.012(7) 0.004(6) -0.016(6)
C33 0.026(6) 0.019(5) 0.044(8) 0.009(4) -0.006(5) -0.010(5)
C34 0.073(10) 0.038(7) 0.049(9) 0.001(6) -0.022(8) -0.031(7)
C35 0.045(8) 0.030(6) 0.052(9) -0.001(6) -0.019(6) -0.006(6)
C36 0.056(9) 0.025(6) 0.060(10) 0.015(6) -0.009(7) -0.007(6)
C37 0.025(6) 0.020(5) 0.062(9) -0.004(5) -0.008(5) 0.000(5)
C38 0.036(7) 0.024(6) 0.064(10) -0.001(5) -0.011(6) -0.006(5)
C39 0.030(6) 0.025(5) 0.033(7) -0.002(4) 0.010(5) -0.003(5)
C40 0.019(5) 0.030(6) 0.067(10) 0.002(6) -0.006(5) 0.002(5)
C41 0.031(6) 0.037(6) 0.018(6) 0.003(4) 0.000(4) -0.008(5)
C42 0.021(5) 0.050(7) 0.026(6) 0.003(5) -0.009(4) -0.002(5)
C43 0.009(5) 0.036(7) 0.081(11) -0.003(6) 0.006(5) -0.020(5)
C44 0.042(7) 0.051(8) 0.048(9) 0.023(6) -0.007(6) -0.012(6)
C45 0.020(5) 0.029(5) 0.023(6) 0.009(4) 0.004(4) -0.008(4)
C46 0.025(5) 0.031(6) 0.033(7) -0.008(5) -0.003(5) -0.012(5)
C47 0.045(8) 0.028(6) 0.055(9) -0.013(5) -0.017(6) -0.009(6)
C48 0.035(7) 0.044(7) 0.062(10) -0.005(6) -0.006(6) -0.037(6)
C49 0.022(6) 0.050(7) 0.046(8) -0.004(6) -0.012(5) -0.015(5)
C50 0.019(6) 0.080(10) 0.046(9) -0.015(7) 0.005(5) -0.005(6)
C51 0.028(6) 0.073(10) 0.039(8) -0.009(7) 0.002(6) -0.011(7)
C52 0.048(8) 0.058(8) 0.017(6) 0.007(5) 0.007(5) -0.029(6)
C53 0.031(6) 0.041(7) 0.038(8) 0.005(5) -0.018(5) -0.013(5)
C54 0.032(6) 0.027(6) 0.047(8) -0.003(5) 0.003(5) 0.018(6)
C55 0.051(8) 0.028(6) 0.053(9) 0.004(5) -0.024(7) -0.015(6)
C56 0.057(9) 0.040(7) 0.046(9) 0.017(6) -0.020(7) -0.010(7)
C57 0.040(7) 0.036(6) 0.025(7) -0.003(5) -0.012(5) -0.005(5)
C58 0.032(7) 0.044(7) 0.053(9) -0.008(6) -0.016(6) -0.001(6)
C59 0.030(6) 0.027(6) 0.066(10) -0.001(6) -0.004(6) -0.015(5)
C60 0.008(5) 0.044(7) 0.057(9) 0.002(6) 0.001(5) -0.023(5)
C61 0.037(7) 0.038(6) 0.028(7) -0.010(5) -0.002(5) -0.004(6)
C62 0.016(5) 0.035(6) 0.065(10) -0.005(6) 0.001(5) -0.014(5)
C63 0.015(5) 0.046(8) 0.077(11) -0.014(7) -0.015(6) -0.004(5)
C64 0.009(5) 0.041(7) 0.073(10) -0.015(6) -0.003(5) -0.007(5)
C65 0.014(5) 0.044(7) 0.030(7) -0.005(5) -0.002(4) 0.005(5)
C66 0.008(5) 0.049(7) 0.057(9) -0.010(6) 0.006(5) -0.010(5)
C67 0.024(6) 0.035(6) 0.040(8) 0.000(5) -0.004(5) -0.006(5)
C68 0.030(7) 0.040(7) 0.063(10) -0.005(6) 0.001(6) -0.029(6)
C69 0.020(5) 0.042(6) 0.011(5) 0.003(4) 0.006(4) -0.016(5)
C70 0.011(5) 0.047(7) 0.062(9) 0.010(6) -0.011(5) -0.012(5)
C71 0.009(5) 0.063(8) 0.030(7) 0.000(5) 0.003(4) -0.013(5)
C72 0.033(7) 0.072(9) 0.031(8) -0.012(6) 0.004(5) 0.012(7)
C73 0.019(5) 0.017(4) 0.024(6) 0.012(4) 0.001(4) -0.004(4)
C74 0.034(6) 0.027(5) 0.034(7) -0.005(5) -0.007(5) -0.003(5)
C75 0.051(8) 0.024(6) 0.049(9) -0.007(5) 0.012(6) -0.026(6)
C76 0.032(6) 0.068(9) 0.015(6) 0.018(6) -0.003(5) -0.027(6)
C77 0.022(6) 0.047(7) 0.052(9) 0.015(6) 0.005(5) -0.025(5)
C78 0.037(7) 0.029(6) 0.032(7) 0.001(5) 0.007(5) -0.009(5)
C79 0.027(6) 0.035(6) 0.027(6) 0.003(5) -0.006(5) 0.001(5)
C80 0.021(5) 0.036(6) 0.049(8) 0.001(5) -0.006(5) -0.001(5)
C81 0.020(6) 0.071(9) 0.029(7) -0.004(6) 0.000(5) -0.005(6)
C82 0.039(8) 0.074(10) 0.043(9) -0.004(7) 0.005(6) -0.015(8)
C83 0.060(9) 0.062(8) 0.013(6) 0.023(6) -0.009(6) -0.034(7)
C84 0.045(7) 0.044(7) 0.021(6) -0.006(5) -0.002(5) -0.010(6)
C85 0.011(4) 0.038(6) 0.023(6) 0.002(4) 0.000(4) 0.002(4)
C86 0.033(6) 0.016(5) 0.036(7) -0.004(4) -0.013(5) 0.002(5)
C87 0.026(6) 0.029(6) 0.040(8) 0.002(5) -0.005(5) 0.000(5)
C88 0.042(7) 0.031(6) 0.040(8) -0.002(5) 0.000(6) -0.001(6)
C89 0.044(7) 0.044(7) 0.037(8) -0.023(6) -0.016(6) -0.001(6)
C90 0.031(6) 0.044(7) 0.032(7) 0.001(5) 0.004(5) 0.003(6)
C91 0.024(5) 0.027(5) 0.029(6) 0.003(4) -0.005(4) -0.004(5)
C92 0.018(5) 0.028(6) 0.054(9) -0.008(5) 0.000(5) -0.007(5)
C93 0.012(5) 0.030(6) 0.098(13) -0.019(7) 0.009(6) -0.016(5)
C94 0.017(6) 0.043(8) 0.081(12) -0.014(7) -0.013(6) -0.002(6)
C95 0.038(7) 0.037(7) 0.064(10) -0.004(6) -0.023(7) 0.000(6)
C96 0.031(6) 0.033(6) 0.029(7) 0.004(5) -0.012(5) -0.001(5)
C97 0.22(4) 0.14(2) 0.18(3) 0.10(2) -0.02(3) 0.01(2)
C98 0.101(15) 0.058(10) 0.073(14) 0.010(9) -0.004(11) -0.019(11)
C99 0.125(18) 0.051(9) 0.056(12) -0.014(8) -0.016(11) -0.023(11)
C100 0.081(13) 0.047(9) 0.086(15) -0.006(9) -0.003(11) -0.011(9)
C101 0.116(19) 0.079(14) 0.11(2) 0.019(13) -0.057(15) -0.037(13)
C102 0.086(14) 0.126(18) 0.049(12) 0.010(12) -0.007(10) -0.023(13)
C103 0.036(7) 0.049(7) 0.038(8) 0.000(6) 0.007(6) -0.031(6)
B1 0.029(6) 0.024(5) 0.017(6) 0.004(4) 0.000(5) -0.014(5)

loop_
_atom_type_symbol
_atom_type_description
_atom_type_scat_dispersion_real
_atom_type_scat_dispersion_imag
_atom_type_scat_source
C C 0.0033 0.0016 'International Tables Vol C Tables 4.2.6.8 and 6.1.1.4'
H H 0.0000 0.0000 'International Tables Vol C Tables 4.2.6.8 and 6.1.1.4'
B B 0.0013 0.0007 'International Tables Vol C Tables 4.2.6.8 and 6.1.1.4'
F F 0.0171 0.0103 'International Tables Vol C Tables 4.2.6.8 and 6.1.1.4'
Ge Ge 0.1547 1.8001 'International Tables Vol C Tables 4.2.6.8 and 6.1.1.4'
I I -0.4742 1.8119 'International Tables Vol C Tables 4.2.6.8 and 6.1.1.4'
Si Si 0.0817 0.0704 'International Tables Vol C Tables 4.2.6.8 and 6.1.1.4'

loop_
_geom_angle_atom_site_label_1
_geom_angle_atom_site_label_2
_geom_angle_atom_site_label_3
_geom_angle
Ge4 Ge1 Ge2 96.99(5)
Ge4 Ge1 Ge3 95.81(5)
Ge2 Ge1 Ge3 97.16(5)
Ge4 Ge1 I1 119.08(5)
Ge2 Ge1 I1 119.97(5)
Ge3 Ge1 I1 122.12(5)
Ge5 Ge2 Ge7 82.06(5)
Ge5 Ge2 Si1 132.42(9)
Ge7 Ge2 Si1 132.54(9)
Ge5 Ge2 Ge1 82.13(5)
Ge7 Ge2 Ge1 82.48(5)
Si1 Ge2 Ge1 126.69(9)
Ge5 Ge3 Ge6 82.28(5)
Ge5 Ge3 Si2 133.52(9)
Ge6 Ge3 Si2 131.74(9)
Ge5 Ge3 Ge1 81.93(5)
Ge6 Ge3 Ge1 83.31(5)
Si2 Ge3 Ge1 125.76(9)
Ge6 Ge4 Ge1 83.71(5)
Ge6 Ge4 Si3 135.13(9)
Ge1 Ge4 Si3 125.17(9)
Ge6 Ge4 Ge7 82.24(5)
Ge1 Ge4 Ge7 82.74(5)
Si3 Ge4 Ge7 129.83(10)
Ge2 Ge5 Ge3 97.98(6)
Ge2 Ge5 Ge8 120.83(6)
Ge3 Ge5 Ge8 120.61(6)
Ge2 Ge5 Ge7 49.17(4)
Ge3 Ge5 Ge7 95.40(5)
Ge8 Ge5 Ge7 81.85(4)
Ge2 Ge5 Ge6 96.06(5)
Ge3 Ge5 Ge6 48.92(4)
Ge8 Ge5 Ge6 81.55(4)
Ge7 Ge5 Ge6 60.06(3)
Ge4 Ge6 Ge3 96.06(5)
Ge4 Ge6 Ge9 121.69(6)
Ge3 Ge6 Ge9 121.02(6)
Ge4 Ge6 Ge7 48.97(4)
Ge3 Ge6 Ge7 95.11(5)
Ge9 Ge6 Ge7 81.94(5)
Ge4 Ge6 Ge5 94.51(5)
Ge3 Ge6 Ge5 48.80(4)
Ge9 Ge6 Ge5 82.04(4)
Ge7 Ge6 Ge5 59.82(3)
Ge4 Ge7 Ge2 96.93(5)
Ge4 Ge7 Ge10 120.84(6)
Ge2 Ge7 Ge10 120.69(6)
Ge4 Ge7 Ge5 94.62(5)
Ge2 Ge7 Ge5 48.77(4)
Ge10 Ge7 Ge5 81.78(4)
Ge4 Ge7 Ge6 48.79(4)
Ge2 Ge7 Ge6 95.81(5)
Ge10 Ge7 Ge6 81.17(5)
Ge5 Ge7 Ge6 60.12(3)
Ge5 Ge8 Si4 109.94(8)
Ge5 Ge8 Ge10 98.28(5)
Si4 Ge8 Ge10 139.09(9)
Ge5 Ge8 Ge9 98.96(5)
Si4 Ge8 Ge9 138.61(9)
Ge10 Ge8 Ge9 59.46(4)
Ge10 Ge9 Ge6 97.64(5)
Ge10 Ge9 Si5 136.23(9)
Ge6 Ge9 Si5 112.12(9)
Ge10 Ge9 Ge8 60.14(4)
Ge6 Ge9 Ge8 97.45(5)
Si5 Ge9 Ge8 139.68(9)
Si6 Ge10 Ge7 111.87(9)
Si6 Ge10 Ge9 137.14(9)
Ge7 Ge10 Ge9 99.25(5)
Si6 Ge10 Ge8 137.23(9)
Ge7 Ge10 Ge8 98.10(5)
Ge9 Ge10 Ge8 60.40(4)
C5 Si1 C9 111.4(5)
C5 Si1 C1 113.4(5)
C9 Si1 C1 113.1(6)
C5 Si1 Ge2 107.1(4)
C9 Si1 Ge2 106.2(4)
C1 Si1 Ge2 104.9(3)
C13 Si2 C21 112.3(6)
C13 Si2 C17 113.6(5)
C21 Si2 C17 114.0(5)
C13 Si2 Ge3 106.8(4)
C21 Si2 Ge3 105.8(4)
C17 Si2 Ge3 103.3(4)
C33 Si3 C25 115.0(5)
C33 Si3 C29 112.7(5)
C25 Si3 C29 111.8(6)
C33 Si3 Ge4 104.7(3)
C25 Si3 Ge4 104.2(4)
C29 Si3 Ge4 107.5(3)
C37 Si4 C45 112.3(5)
C37 Si4 C41 110.6(5)
C45 Si4 C41 112.2(5)
C37 Si4 Ge8 105.2(4)
C45 Si4 Ge8 108.6(3)
C41 Si4 Ge8 107.5(4)
C49 Si5 C53 113.8(6)
C49 Si5 C57 111.3(5)
C53 Si5 C57 110.7(5)
C49 Si5 Ge9 104.5(4)
C53 Si5 Ge9 105.3(4)
C57 Si5 Ge9 110.8(4)
C69 Si6 C61 112.7(5)
C69 Si6 C65 111.0(5)
C61 Si6 C65 112.2(5)
C69 Si6 Ge10 105.3(3)
C61 Si6 Ge10 106.4(4)
C65 Si6 Ge10 108.9(3)
C3 C1 C2 107.0(11)
C3 C1 C4 107.3(10)
C2 C1 C4 108.4(10)
C3 C1 Si1 111.9(9)
C2 C1 Si1 110.7(8)
C4 C1 Si1 111.3(8)
C1 C2 H2A 109.5
C1 C2 H2B 109.5
H2A C2 H2B 109.5
C1 C2 H2C 109.5
H2A C2 H2C 109.5
H2B C2 H2C 109.5
C1 C3 H3A 109.5
C1 C3 H3B 109.5
H3A C3 H3B 109.5
C1 C3 H3C 109.5
H3A C3 H3C 109.5
H3B C3 H3C 109.5
C1 C4 H4A 109.5
C1 C4 H4B 109.5
H4A C4 H4B 109.5
C1 C4 H4C 109.5
H4A C4 H4C 109.5
H4B C4 H4C 109.5
C8 C5 C7 109.2(10)
C8 C5 C6 107.2(10)
C7 C5 C6 105.4(10)
C8 C5 Si1 112.5(8)
C7 C5 Si1 111.7(9)
C6 C5 Si1 110.5(8)
C5 C6 H6A 109.5
C5 C6 H6B 109.5
H6A C6 H6B 109.5
C5 C6 H6C 109.5
H6A C6 H6C 109.5
H6B C6 H6C 109.5
C5 C7 H7A 109.5
C5 C7 H7B 109.5
H7A C7 H7B 109.5
C5 C7 H7C 109.5
H7A C7 H7C 109.5
H7B C7 H7C 109.5
C5 C8 H8A 109.5
C5 C8 H8B 109.5
H8A C8 H8B 109.5
C5 C8 H8C 109.5
H8A C8 H8C 109.5
H8B C8 H8C 109.5
C11 C9 C12 107.6(11)
C11 C9 C10 108.8(10)
C12 C9 C10 106.0(9)
C11 C9 Si1 110.7(7)
C12 C9 Si1 112.0(8)
C10 C9 Si1 111.6(8)
C9 C10 H10A 109.5
C9 C10 H10B 109.5
H10A C10 H10B 109.5
C9 C10 H10C 109.5
H10A C10 H10C 109.5
H10B C10 H10C 109.5
C9 C11 H11A 109.5
C9 C11 H11B 109.5
H11A C11 H11B 109.5
C9 C11 H11C 109.5
H11A C11 H11C 109.5
H11B C11 H11C 109.5
C9 C12 H12A 109.5
C9 C12 H12B 109.5
H12A C12 H12B 109.5
C9 C12 H12C 109.5
H12A C12 H12C 109.5
H12B C12 H12C 109.5
C16 C13 C15 109.5(10)
C16 C13 C14 107.8(10)
C15 C13 C14 106.1(9)
C16 C13 Si2 112.1(8)
C15 C13 Si2 110.4(8)
C14 C13 Si2 110.8(8)
C13 C14 H14A 109.5
C13 C14 H14B 109.5
H14A C14 H14B 109.5
C13 C14 H14C 109.5
H14A C14 H14C 109.5
H14B C14 H14C 109.5
C13 C15 H15A 109.5
C13 C15 H15B 109.5
H15A C15 H15B 109.5
C13 C15 H15C 109.5
H15A C15 H15C 109.5
H15B C15 H15C 109.5
C13 C16 H16A 109.5
C13 C16 H16B 109.5
H16A C16 H16B 109.5
C13 C16 H16C 109.5
H16A C16 H16C 109.5
H16B C16 H16C 109.5
C20 C17 C19 107.4(11)
C20 C17 C18 107.4(10)
C19 C17 C18 109.2(11)
C20 C17 Si2 111.1(8)
C19 C17 Si2 110.7(8)
C18 C17 Si2 110.9(8)
C17 C18 H18A 109.5
C17 C18 H18B 109.5
H18A C18 H18B 109.5
C17 C18 H18C 109.5
H18A C18 H18C 109.5
H18B C18 H18C 109.5
C17 C19 H19A 109.5
C17 C19 H19B 109.5
H19A C19 H19B 109.5
C17 C19 H19C 109.5
H19A C19 H19C 109.5
H19B C19 H19C 109.5
C17 C20 H20A 109.5
C17 C20 H20B 109.5
H20A C20 H20B 109.5
C17 C20 H20C 109.5
H20A C20 H20C 109.5
H20B C20 H20C 109.5
C24 C21 C22 105.7(12)
C24 C21 C23 110.6(11)
C22 C21 C23 106.5(10)
C24 C21 Si2 111.7(8)
C22 C21 Si2 111.6(10)
C23 C21 Si2 110.6(8)
C21 C22 H22A 109.5
C21 C22 H22B 109.5
H22A C22 H22B 109.5
C21 C22 H22C 109.5
H22A C22 H22C 109.5
H22B C22 H22C 109.5
C21 C23 H23A 109.5
C21 C23 H23B 109.5
H23A C23 H23B 109.5
C21 C23 H23C 109.5
H23A C23 H23C 109.5
H23B C23 H23C 109.5
C21 C24 H24A 109.5
C21 C24 H24B 109.5
H24A C24 H24B 109.5
C21 C24 H24C 109.5
H24A C24 H24C 109.5
H24B C24 H24C 109.5
C28 C25 C27 110.0(10)
C28 C25 C26 107.6(10)
C27 C25 C26 105.7(12)
C28 C25 Si3 110.7(9)
C27 C25 Si3 111.3(8)
C26 C25 Si3 111.3(9)
C25 C26 H26A 109.5
C25 C26 H26B 109.5
H26A C26 H26B 109.5
C25 C26 H26C 109.5
H26A C26 H26C 109.5
H26B C26 H26C 109.5
C25 C27 H27A 109.5
C25 C27 H27B 109.5
H27A C27 H27B 109.5
C25 C27 H27C 109.5
H27A C27 H27C 109.5
H27B C27 H27C 109.5
C25 C28 H28A 109.5
C25 C28 H28B 109.5
H28A C28 H28B 109.5
C25 C28 H28C 109.5
H28A C28 H28C 109.5
H28B C28 H28C 109.5
C30 C29 C31 107.9(11)
C30 C29 C32 104.8(10)
C31 C29 C32 106.9(10)
C30 C29 Si3 111.6(8)
C31 C29 Si3 110.6(8)
C32 C29 Si3 114.5(9)
C29 C30 H30A 109.5
C29 C30 H30B 109.5
H30A C30 H30B 109.5
C29 C30 H30C 109.5
H30A C30 H30C 109.5
H30B C30 H30C 109.5
C29 C31 H31A 109.5
C29 C31 H31B 109.5
H31A C31 H31B 109.5
C29 C31 H31C 109.5
H31A C31 H31C 109.5
H31B C31 H31C 109.5
C29 C32 H32A 109.5
C29 C32 H32B 109.5
H32A C32 H32B 109.5
C29 C32 H32C 109.5
H32A C32 H32C 109.5
H32B C32 H32C 109.5
C34 C33 C36 109.2(10)
C34 C33 C35 107.0(10)
C36 C33 C35 107.3(10)
C34 C33 Si3 109.9(8)
C36 C33 Si3 113.4(9)
C35 C33 Si3 109.8(7)
C33 C34 H34A 109.5
C33 C34 H34B 109.5
H34A C34 H34B 109.5
C33 C34 H34C 109.5
H34A C34 H34C 109.5
H34B C34 H34C 109.5
C33 C35 H35A 109.5
C33 C35 H35B 109.5
H35A C35 H35B 109.5
C33 C35 H35C 109.5
H35A C35 H35C 109.5
H35B C35 H35C 109.5
C33 C36 H36A 109.5
C33 C36 H36B 109.5
H36A C36 H36B 109.5
C33 C36 H36C 109.5
H36A C36 H36C 109.5
H36B C36 H36C 109.5
C39 C37 C40 105.4(10)
C39 C37 C38 107.2(10)
C40 C37 C38 109.7(9)
C39 C37 Si4 112.3(7)
C40 C37 Si4 113.1(9)
C38 C37 Si4 108.9(8)
C37 C38 H38A 109.5
C37 C38 H38B 109.5
H38A C38 H38B 109.5
C37 C38 H38C 109.5
H38A C38 H38C 109.5
H38B C38 H38C 109.5
C37 C39 H39A 109.5
C37 C39 H39B 109.5
H39A C39 H39B 109.5
C37 C39 H39C 109.5
H39A C39 H39C 109.5
H39B C39 H39C 109.5
C37 C40 H40A 109.5
C37 C40 H40B 109.5
H40A C40 H40B 109.5
C37 C40 H40C 109.5
H40A C40 H40C 109.5
H40B C40 H40C 109.5
C42 C41 C43 107.3(9)
C42 C41 C44 109.3(9)
C43 C41 C44 107.7(10)
C42 C41 Si4 109.9(8)
C43 C41 Si4 109.8(8)
C44 C41 Si4 112.8(8)
C41 C42 H42A 109.5
C41 C42 H42B 109.5
H42A C42 H42B 109.5
C41 C42 H42C 109.5
H42A C42 H42C 109.5
H42B C42 H42C 109.5
C41 C43 H43A 109.5
C41 C43 H43B 109.5
H43A C43 H43B 109.5
C41 C43 H43C 109.5
H43A C43 H43C 109.5
H43B C43 H43C 109.5
C41 C44 H44A 109.5
C41 C44 H44B 109.5
H44A C44 H44B 109.5
C41 C44 H44C 109.5
H44A C44 H44C 109.5
H44B C44 H44C 109.5
C48 C45 C46 110.6(9)
C48 C45 C47 108.0(10)
C46 C45 C47 105.2(8)
C48 C45 Si4 113.0(8)
C46 C45 Si4 110.9(8)
C47 C45 Si4 108.9(7)
C45 C46 H46A 109.5
C45 C46 H46B 109.5
H46A C46 H46B 109.5
C45 C46 H46C 109.5
H46A C46 H46C 109.5
H46B C46 H46C 109.5
C45 C47 H47A 109.5
C45 C47 H47B 109.5
H47A C47 H47B 109.5
C45 C47 H47C 109.5
H47A C47 H47C 109.5
H47B C47 H47C 109.5
C45 C48 H48A 109.5
C45 C48 H48B 109.5
H48A C48 H48B 109.5
C45 C48 H48C 109.5
H48A C48 H48C 109.5
H48B C48 H48C 109.5
C51 C49 C50 105.8(11)
C51 C49 C52 107.7(11)
C50 C49 C52 108.1(10)
C51 C49 Si5 112.0(8)
C50 C49 Si5 111.0(9)
C52 C49 Si5 112.0(9)
C49 C50 H50A 109.5
C49 C50 H50B 109.5
H50A C50 H50B 109.5
C49 C50 H50C 109.5
H50A C50 H50C 109.5
H50B C50 H50C 109.5
C49 C51 H51A 109.5
C49 C51 H51B 109.5
H51A C51 H51B 109.5
C49 C51 H51C 109.5
H51A C51 H51C 109.5
H51B C51 H51C 109.5
C49 C52 H52A 109.5
C49 C52 H52B 109.5
H52A C52 H52B 109.5
C49 C52 H52C 109.5
H52A C52 H52C 109.5
H52B C52 H52C 109.5
C54 C53 C56 108.9(10)
C54 C53 C55 108.0(11)
C56 C53 C55 106.6(10)
C54 C53 Si5 112.2(8)
C56 C53 Si5 111.5(9)
C55 C53 Si5 109.5(7)
C53 C54 H54A 109.5
C53 C54 H54B 109.5
H54A C54 H54B 109.5
C53 C54 H54C 109.5
H54A C54 H54C 109.5
H54B C54 H54C 109.5
C53 C55 H55A 109.5
C53 C55 H55B 109.5
H55A C55 H55B 109.5
C53 C55 H55C 109.5
H55A C55 H55C 109.5
H55B C55 H55C 109.5
C53 C56 H56A 109.5
C53 C56 H56B 109.5
H56A C56 H56B 109.5
C53 C56 H56C 109.5
H56A C56 H56C 109.5
H56B C56 H56C 109.5
C59 C57 C58 107.9(10)
C59 C57 C60 106.8(10)
C58 C57 C60 106.8(10)
C59 C57 Si5 112.2(8)
C58 C57 Si5 112.5(9)
C60 C57 Si5 110.2(8)
C57 C58 H58A 109.5
C57 C58 H58B 109.5
H58A C58 H58B 109.5
C57 C58 H58C 109.5
H58A C58 H58C 109.5
H58B C58 H58C 109.5
C57 C59 H59A 109.5
C57 C59 H59B 109.5
H59A C59 H59B 109.5
C57 C59 H59C 109.5
H59A C59 H59C 109.5
H59B C59 H59C 109.5
C57 C60 H60A 109.5
C57 C60 H60B 109.5
H60A C60 H60B 109.5
C57 C60 H60C 109.5
H60A C60 H60C 109.5
H60B C60 H60C 109.5
C63 C61 C62 109.2(10)
C63 C61 C64 106.5(9)
C62 C61 C64 107.1(11)
C63 C61 Si6 111.8(9)
C62 C61 Si6 110.7(8)
C64 C61 Si6 111.3(8)
C61 C62 H62A 109.5
C61 C62 H62B 109.5
H62A C62 H62B 109.5
C61 C62 H62C 109.5
H62A C62 H62C 109.5
H62B C62 H62C 109.5
C61 C63 H63A 109.5
C61 C63 H63B 109.5
H63A C63 H63B 109.5
C61 C63 H63C 109.5
H63A C63 H63C 109.5
H63B C63 H63C 109.5
C61 C64 H64A 109.5
C61 C64 H64B 109.5
H64A C64 H64B 109.5
C61 C64 H64C 109.5
H64A C64 H64C 109.5
H64B C64 H64C 109.5
C67 C65 C66 107.3(9)
C67 C65 C68 108.2(10)
C66 C65 C68 107.4(10)
C67 C65 Si6 111.9(8)
C66 C65 Si6 110.1(8)
C68 C65 Si6 111.8(7)
C65 C66 H66A 109.5
C65 C66 H66B 109.5
H66A C66 H66B 109.5
C65 C66 H66C 109.5
H66A C66 H66C 109.5
H66B C66 H66C 109.5
C65 C67 H67A 109.5
C65 C67 H67B 109.5
H67A C67 H67B 109.5
C65 C67 H67C 109.5
H67A C67 H67C 109.5
H67B C67 H67C 109.5
C65 C68 H68A 109.5
C65 C68 H68B 109.5
H68A C68 H68B 109.5
C65 C68 H68C 109.5
H68A C68 H68C 109.5
H68B C68 H68C 109.5
C70 C69 C72 110.6(10)
C70 C69 C71 106.2(9)
C72 C69 C71 107.3(10)
C70 C69 Si6 111.5(8)
C72 C69 Si6 110.9(8)
C71 C69 Si6 110.1(7)
C69 C70 H70A 109.5
C69 C70 H70B 109.5
H70A C70 H70B 109.5
C69 C70 H70C 109.5
H70A C70 H70C 109.5
H70B C70 H70C 109.5
C69 C71 H71A 109.5
C69 C71 H71B 109.5
H71A C71 H71B 109.5
C69 C71 H71C 109.5
H71A C71 H71C 109.5
H71B C71 H71C 109.5
C69 C72 H72A 109.5
C69 C72 H72B 109.5
H72A C72 H72B 109.5
C69 C72 H72C 109.5
H72A C72 H72C 109.5
H72B C72 H72C 109.5
C74 C73 C78 112.4(10)
C74 C73 B1 128.8(9)
C78 C73 B1 118.7(9)
C73 C74 F1 121.4(10)
C73 C74 C75 125.2(10)
F1 C74 C75 113.3(10)
F2 C75 C74 121.9(12)
F2 C75 C76 118.0(12)
C74 C75 C76 120.1(11)
C77 C76 C75 116.3(12)
C77 C76 H76 121.9
C75 C76 H76 121.9
F3 C77 C78 120.3(12)
F3 C77 C76 119.2(12)
C78 C77 C76 120.4(11)
F4 C78 C77 115.5(10)
F4 C78 C73 119.0(11)
C77 C78 C73 125.4(11)
C80 C79 C84 113.8(11)
C80 C79 B1 126.1(10)
C84 C79 B1 119.6(10)
F5 C80 C81 115.4(11)
F5 C80 C79 121.4(11)
C81 C80 C79 123.1(12)
F6 C81 C80 119.7(13)
F6 C81 C82 118.1(12)
C80 C81 C82 122.1(12)
C81 C82 C83 116.7(13)
C81 C82 H82 121.7
C83 C82 H82 121.7
F7 C83 C82 121.3(12)
F7 C83 C84 118.4(13)
C82 C83 C84 120.3(13)
F8 C84 C83 116.6(12)
F8 C84 C79 119.4(11)
C83 C84 C79 124.0(12)
C90 C85 C86 113.6(11)
C90 C85 B1 119.0(10)
C86 C85 B1 126.9(10)
C85 C86 F9 120.7(10)
C85 C86 C87 125.1(11)
F9 C86 C87 114.1(10)
F10 C87 C88 122.7(12)
F10 C87 C86 118.0(11)
C88 C87 C86 119.3(12)
C87 C88 C89 117.7(13)
C87 C88 H88 121.1
C89 C88 H88 121.1
F11 C89 C88 118.8(12)
F11 C89 C90 119.9(13)
C88 C89 C90 121.3(12)
F12 C90 C85 122.0(12)
F12 C90 C89 115.0(12)
C85 C90 C89 123.0(12)
C92 C91 C96 113.9(10)
C92 C91 B1 119.2(10)
C96 C91 B1 126.3(10)
F13 C92 C93 118.1(12)
F13 C92 C91 119.1(10)
C93 C92 C91 122.7(13)
C92 C93 F14 117.6(14)
C92 C93 C94 122.5(13)
F14 C93 C94 119.9(12)
C95 C94 C93 118.3(11)
C95 C94 H94 120.8
C93 C94 H94 120.8
F15 C95 C94 122.8(12)
F15 C95 C96 117.1(13)
C94 C95 C96 120.1(13)
F16 C96 C95 116.1(11)
F16 C96 C91 121.5(10)
C95 C96 C91 122.3(12)
C98 C97 H97A 109.5
C98 C97 H97B 109.5
H97A C97 H97B 109.5
C98 C97 H97C 109.5
H97A C97 H97C 109.5
H97B C97 H97C 109.5
C99 C98 C103 119.0(16)
C99 C98 C97 124(2)
C103 C98 C97 117(2)
C98 C99 C100 121.2(18)
C98 C99 H99 119.4
C100 C99 H99 119.4
C101 C100 C99 120.3(19)
C101 C100 H100 119.8
C99 C100 H100 119.8
C100 C101 C102 120.1(19)
C100 C101 H101 119.9
C102 C101 H101 119.9
C103 C102 C101 120.0(18)
C103 C102 H102 120.0
C101 C102 H102 120.0
C102 C103 C98 118.6(15)
C102 C103 H103 120.7
C98 C103 H103 120.7
C85 B1 C79 117.2(9)
C85 B1 C73 113.8(8)
C79 B1 C73 100.8(9)
C85 B1 C91 99.6(8)
C79 B1 C91 113.2(8)
C73 B1 C91 112.9(9)

loop_
_geom_bond_atom_site_label_1
_geom_bond_atom_site_label_2
_geom_bond_distance
I1 Ge1 2.5703(13)
Ge1 Ge4 2.4783(14)
Ge1 Ge2 2.4890(16)
Ge1 Ge3 2.4915(16)
Ge2 Ge5 2.4711(17)
Ge2 Ge7 2.4861(14)
Ge2 Si1 2.488(3)
Ge3 Ge5 2.4784(17)
Ge3 Ge6 2.4831(15)
Ge3 Si2 2.490(3)
Ge4 Ge6 2.4770(16)
Ge4 Si3 2.481(3)
Ge4 Ge7 2.4836(17)
Ge5 Ge8 2.5112(16)
Ge5 Ge7 3.2542(15)
Ge5 Ge6 3.2642(15)
Ge6 Ge9 2.5309(16)
Ge6 Ge7 3.2622(17)
Ge7 Ge10 2.5171(16)
Ge8 Si4 2.525(3)
Ge8 Ge10 2.5381(15)
Ge8 Ge9 2.5449(15)
Ge9 Ge10 2.5208(17)
Ge9 Si5 2.539(3)
Ge10 Si6 2.513(3)
Si1 C5 1.929(13)
Si1 C9 1.938(11)
Si1 C1 1.938(12)
Si2 C13 1.929(12)
Si2 C21 1.943(12)
Si2 C17 1.959(11)
Si3 C33 1.918(11)
Si3 C25 1.925(13)
Si3 C29 1.956(12)
Si4 C37 1.944(11)
Si4 C45 1.945(12)
Si4 C41 1.963(11)
Si5 C49 1.906(14)
Si5 C53 1.934(12)
Si5 C57 1.940(13)
Si6 C69 1.940(10)
Si6 C61 1.946(12)
Si6 C65 1.954(12)
F1 C74 1.376(12)
F2 C75 1.356(13)
F3 C77 1.356(13)
F4 C78 1.367(13)
F5 C80 1.344(13)
F6 C81 1.349(14)
F7 C83 1.353(14)
F8 C84 1.354(13)
F9 C86 1.369(13)
F10 C87 1.324(14)
F11 C89 1.369(13)
F12 C90 1.339(14)
F13 C92 1.325(14)
F14 C93 1.365(15)
F15 C95 1.337(16)
F16 C96 1.342(14)
C1 C3 1.534(17)
C1 C2 1.543(17)
C1 C4 1.547(15)
C2 H2A 0.9600
C2 H2B 0.9600
C2 H2C 0.9600
C3 H3A 0.9600
C3 H3B 0.9600
C3 H3C 0.9600
C4 H4A 0.9600
C4 H4B 0.9600
C4 H4C 0.9600
C5 C8 1.534(15)
C5 C7 1.538(16)
C5 C6 1.569(16)
C6 H6A 0.9600
C6 H6B 0.9600
C6 H6C 0.9600
C7 H7A 0.9600
C7 H7B 0.9600
C7 H7C 0.9600
C8 H8A 0.9600
C8 H8B 0.9600
C8 H8C 0.9600
C9 C11 1.551(17)
C9 C12 1.558(17)
C9 C10 1.561(15)
C10 H10A 0.9600
C10 H10B 0.9600
C10 H10C 0.9600
C11 H11A 0.9600
C11 H11B 0.9600
C11 H11C 0.9600
C12 H12A 0.9600
C12 H12B 0.9600
C12 H12C 0.9600
C13 C16 1.523(16)
C13 C15 1.532(15)
C13 C14 1.562(15)
C14 H14A 0.9600
C14 H14B 0.9600
C14 H14C 0.9600
C15 H15A 0.9600
C15 H15B 0.9600
C15 H15C 0.9600
C16 H16A 0.9600
C16 H16B 0.9600
C16 H16C 0.9600
C17 C20 1.515(17)
C17 C19 1.538(17)
C17 C18 1.554(16)
C18 H18A 0.9600
C18 H18B 0.9600
C18 H18C 0.9600
C19 H19A 0.9600
C19 H19B 0.9600
C19 H19C 0.9600
C20 H20A 0.9600
C20 H20B 0.9600
C20 H20C 0.9600
C21 C24 1.506(16)
C21 C22 1.528(18)
C21 C23 1.547(17)
C22 H22A 0.9600
C22 H22B 0.9600
C22 H22C 0.9600
C23 H23A 0.9600
C23 H23B 0.9600
C23 H23C 0.9600
C24 H24A 0.9600
C24 H24B 0.9600
C24 H24C 0.9600
C25 C28 1.526(16)
C25 C27 1.548(16)
C25 C26 1.575(19)
C26 H26A 0.9600
C26 H26B 0.9600
C26 H26C 0.9600
C27 H27A 0.9600
C27 H27B 0.9600
C27 H27C 0.9600
C28 H28A 0.9600
C28 H28B 0.9600
C28 H28C 0.9600
C29 C30 1.521(17)
C29 C31 1.545(14)
C29 C32 1.550(17)
C30 H30A 0.9600
C30 H30B 0.9600
C30 H30C 0.9600
C31 H31A 0.9600
C31 H31B 0.9600
C31 H31C 0.9600
C32 H32A 0.9600
C32 H32B 0.9600
C32 H32C 0.9600
C33 C34 1.528(18)
C33 C36 1.535(15)
C33 C35 1.554(17)
C34 H34A 0.9600
C34 H34B 0.9600
C34 H34C 0.9600
C35 H35A 0.9600
C35 H35B 0.9600
C35 H35C 0.9600
C36 H36A 0.9600
C36 H36B 0.9600
C36 H36C 0.9600
C37 C39 1.526(16)
C37 C40 1.533(17)
C37 C38 1.536(15)
C38 H38A 0.9600
C38 H38B 0.9600
C38 H38C 0.9600
C39 H39A 0.9600
C39 H39B 0.9600
C39 H39C 0.9600
C40 H40A 0.9600
C40 H40B 0.9600
C40 H40C 0.9600
C41 C42 1.522(16)
C41 C43 1.531(14)
C41 C44 1.567(15)
C42 H42A 0.9600
C42 H42B 0.9600
C42 H42C 0.9600
C43 H43A 0.9600
C43 H43B 0.9600
C43 H43C 0.9600
C44 H44A 0.9600
C44 H44B 0.9600
C44 H44C 0.9600
C45 C48 1.494(15)
C45 C46 1.536(13)
C45 C47 1.569(17)
C46 H46A 0.9600
C46 H46B 0.9600
C46 H46C 0.9600
C47 H47A 0.9600
C47 H47B 0.9600
C47 H47C 0.9600
C48 H48A 0.9600
C48 H48B 0.9600
C48 H48C 0.9600
C49 C51 1.532(17)
C49 C50 1.563(17)
C49 C52 1.566(17)
C50 H50A 0.9600
C50 H50B 0.9600
C50 H50C 0.9600
C51 H51A 0.9600
C51 H51B 0.9600
C51 H51C 0.9600
C52 H52A 0.9600
C52 H52B 0.9600
C52 H52C 0.9600
C53 C54 1.540(17)
C53 C56 1.547(16)
C53 C55 1.552(16)
C54 H54A 0.9600
C54 H54B 0.9600
C54 H54C 0.9600
C55 H55A 0.9600
C55 H55B 0.9600
C55 H55C 0.9600
C56 H56A 0.9600
C56 H56B 0.9600
C56 H56C 0.9600
C57 C59 1.536(15)
C57 C58 1.537(15)
C57 C60 1.559(17)
C58 H58A 0.9600
C58 H58B 0.9600
C58 H58C 0.9600
C59 H59A 0.9600
C59 H59B 0.9600
C59 H59C 0.9600
C60 H60A 0.9600
C60 H60B 0.9600
C60 H60C 0.9600
C61 C63 1.545(16)
C61 C62 1.545(17)
C61 C64 1.547(16)
C62 H62A 0.9600
C62 H62B 0.9600
C62 H62C 0.9600
C63 H63A 0.9600
C63 H63B 0.9600
C63 H63C 0.9600
C64 H64A 0.9600
C64 H64B 0.9600
C64 H64C 0.9600
C65 C67 1.517(15)
C65 C66 1.536(15)
C65 C68 1.547(16)
C66 H66A 0.9600
C66 H66B 0.9600
C66 H66C 0.9600
C67 H67A 0.9600
C67 H67B 0.9600
C67 H67C 0.9600
C68 H68A 0.9600
C68 H68B 0.9600
C68 H68C 0.9600
C69 C70 1.507(15)
C69 C72 1.536(14)
C69 C71 1.550(14)
C70 H70A 0.9600
C70 H70B 0.9600
C70 H70C 0.9600
C71 H71A 0.9600
C71 H71B 0.9600
C71 H71C 0.9600
C72 H72A 0.9600
C72 H72B 0.9600
C72 H72C 0.9600
C73 C74 1.366(14)
C73 C78 1.389(14)
C73 B1 1.647(16)
C74 C75 1.382(17)
C75 C76 1.399(17)
C76 C77 1.382(18)
C76 H76 0.9300
C77 C78 1.367(18)
C79 C80 1.394(15)
C79 C84 1.399(16)
C79 B1 1.643(17)
C80 C81 1.380(17)
C81 C82 1.39(2)
C82 C83 1.389(19)
C82 H82 0.9300
C83 C84 1.395(17)
C85 C90 1.367(17)
C85 C86 1.367(15)
C85 B1 1.642(16)
C86 C87 1.427(15)
C87 C88 1.340(17)
C88 C89 1.382(19)
C88 H88 0.9300
C89 C90 1.408(18)
C91 C92 1.412(16)
C91 C96 1.415(15)
C91 B1 1.674(15)
C92 C93 1.358(15)
C93 C94 1.37(2)
C94 C95 1.37(2)
C94 H94 0.9300
C95 C96 1.415(15)
C97 C98 1.46(3)
C97 H97A 0.9600
C97 H97B 0.9600
C97 H97C 0.9600
C98 C99 1.36(2)
C98 C103 1.41(2)
C99 C100 1.40(2)
C99 H99 0.9300
C100 C101 1.32(2)
C100 H100 0.9300
C101 C102 1.41(3)
C101 H101 0.9300
C102 C103 1.39(2)
C102 H102 0.9300
C103 H103 0.9300
